data_4501654
loop_
_publ_author_name
'Li, Cheng-Peng'
'Zhao, Xiao-Hu'
'Chen, Xu-Dong'
'Yu, Qian'
'Du, Miao'

_publ_section_title
;
 Metal-Involved Solvothermal Interconversions of Pyrazinyl Substituted
 Azole Derivatives: Controllability and Mechanism
;
_journal_issue 12
_journal_name_full 'Crystal Growth &amp; Design'
_journal_page_first 5034
_journal_paper_doi 10.1021/cg100200b
_journal_volume 10
_journal_year 2010
_chemical_formula_sum 'C30 H42 Cu3 N20 O22 S2'
_chemical_formula_weight 1289.58
_chemical_name_systematic
; 
 ? 
;
_space_group_IT_number 4
_symmetry_cell_setting monoclinic
_symmetry_space_group_name_Hall 'P 2yb'
_symmetry_space_group_name_H-M 'P 1 21 1'
_atom_sites_solution_hydrogens geom
_atom_sites_solution_primary direct
_atom_sites_solution_secondary difmap
_audit_creation_method SHELXL-97
_cell_angle_alpha 90.00
_cell_angle_beta 94.400(17)
_cell_angle_gamma 90.00
_cell_formula_units_Z 2
_cell_length_a 7.529(2)
_cell_length_b 21.071(3)
_cell_length_c 14.626(2)
_cell_measurement_reflns_used 1996
_cell_measurement_temperature 296(2)
_cell_measurement_theta_max 23.45
_cell_measurement_theta_min 2.38
_cell_volume 2313.5(8)
_computing_cell_refinement 'Bruker APEX II'
_computing_data_collection 'Bruker APEX II'
_computing_data_reduction 'Bruker SAINT'
_computing_molecular_graphics 'Bruker SHELXTL'
_computing_publication_material 'Bruker SHELXTL'
_computing_structure_refinement 'SHELXL-97 (Sheldrick, 1997)'
_computing_structure_solution 'SHELXS-97 (Sheldrick, 1990)'
_diffrn_ambient_temperature 296(2)
_diffrn_measured_fraction_theta_full 0.971
_diffrn_measured_fraction_theta_max 0.971
_diffrn_measurement_device_type 'APEX II CCD area detector'
_diffrn_measurement_method 'phi and omega scans'
_diffrn_radiation_monochromator graphite
_diffrn_radiation_source 'fine-focus sealed tube'
_diffrn_radiation_type MoK\a
_diffrn_radiation_wavelength 0.71073
_diffrn_reflns_av_R_equivalents 0.0644
_diffrn_reflns_av_sigmaI/netI 0.0847
_diffrn_reflns_limit_h_max 8
_diffrn_reflns_limit_h_min -8
_diffrn_reflns_limit_k_max 14
_diffrn_reflns_limit_k_min -25
_diffrn_reflns_limit_l_max 17
_diffrn_reflns_limit_l_min -16
_diffrn_reflns_number 9270
_diffrn_reflns_theta_full 25.01
_diffrn_reflns_theta_max 25.01
_diffrn_reflns_theta_min 1.70
_exptl_absorpt_coefficient_mu 1.563
_exptl_absorpt_correction_T_max 1.000000
_exptl_absorpt_correction_T_min 0.621410
_exptl_absorpt_correction_type multi-scan
_exptl_absorpt_process_details SADABS
_exptl_crystal_colour Green
_exptl_crystal_density_diffrn 1.851
_exptl_crystal_density_method 'not measured'
_exptl_crystal_description Block
_exptl_crystal_F_000 1314
_exptl_crystal_size_max 0.28
_exptl_crystal_size_mid 0.24
_exptl_crystal_size_min 0.16
_refine_diff_density_max 1.279
_refine_diff_density_min -0.908
_refine_diff_density_rms 0.185
_refine_ls_abs_structure_details 'Flack H D (1983), Acta Cryst. A39, 876-881'
_refine_ls_abs_structure_Flack 0.08(3)
_refine_ls_extinction_method none
_refine_ls_goodness_of_fit_ref 1.101
_refine_ls_hydrogen_treatment constr
_refine_ls_matrix_type full
_refine_ls_number_parameters 689
_refine_ls_number_reflns 5101
_refine_ls_number_restraints 1
_refine_ls_restrained_S_all 1.101
_refine_ls_R_factor_all 0.0807
_refine_ls_R_factor_gt 0.0501
_refine_ls_shift/su_max 0.001
_refine_ls_shift/su_mean 0.000
_refine_ls_structure_factor_coef Fsqd
_refine_ls_weighting_details 'calc w=1/[\s^2^(Fo^2^)+(0.0829P)^2^+0.0000P] where P=(Fo^2^+2Fc^2^)/3'
_refine_ls_weighting_scheme calc
_refine_ls_wR_factor_gt 0.1240
_refine_ls_wR_factor_ref 0.1488
_reflns_number_gt 3409
_reflns_number_total 5101
_reflns_threshold_expression >2sigma(I)
_cod_data_source_file cg100200b_si_002.cif
_cod_data_source_block 3
_cod_depositor_comments
;
The following automatic conversions were performed:

'_symmetry_cell_setting' value 'Monoclinic' changed to 'monoclinic'
according to /home/saulius/struct/CIF-dictionaries/cif_core.dic
dictionary named 'cif_core.dic' version 2.4.2 from
2011-04-26.

'_exptl_absorpt_correction_type' value 'MULTI-SCAN'
changed to 'multi-scan' according to
/home/saulius/struct/CIF-dictionaries/cif_core.dic dictionary named
'cif_core.dic' version 2.4.2 from 2011-04-26.

Automatic conversion script
Id: cif_fix_values 1715 2011-07-08 13:25:40Z adriana 
;
_cod_original_sg_symbol_H-M P2(1)
_cod_database_code 4501654

loop_
_symmetry_equiv_pos_as_xyz
'x, y, z'
'-x, y+1/2, -z'

loop_
_atom_site_label
_atom_site_type_symbol
_atom_site_fract_x
_atom_site_fract_y
_atom_site_fract_z
_atom_site_U_iso_or_equiv
_atom_site_adp_type
_atom_site_occupancy
_atom_site_symmetry_multiplicity
_atom_site_calc_flag
_atom_site_refinement_flags
Cu1 Cu 1.03375(19) 0.26602(6) -0.11707(10) 0.0265(4) Uani 1 1 d .
Cu2 Cu 0.83096(19) 0.10039(7) 0.25174(11) 0.0307(4) Uani 1 1 d .
Cu3 Cu 0.65657(18) -0.05210(6) 0.62985(10) 0.0267(4) Uani 1 1 d .
S1 S 1.0938(4) 0.29946(14) 0.1032(2) 0.0319(8) Uani 1 1 d .
S2 S 0.5938(5) -0.09046(19) 0.4136(3) 0.0488(10) Uani 1 1 d .
O1 O 1.0335(13) 0.3086(4) 0.0053(6) 0.042(2) Uani 1 1 d .
O2 O 1.1621(13) 0.3603(4) 0.1391(7) 0.048(3) Uani 1 1 d .
O3 O 0.9387(12) 0.2832(5) 0.1516(7) 0.056(3) Uani 1 1 d .
O4 O 1.2322(12) 0.2512(4) 0.1146(7) 0.046(3) Uani 1 1 d .
O5 O 1.0297(13) 0.3509(4) -0.1750(7) 0.046(3) Uani 1 1 d .
O6 O 0.9673(13) 0.0767(4) -0.1167(6) 0.041(2) Uani 1 1 d .
O7 O 0.7414(14) 0.0035(4) 0.2206(7) 0.048(2) Uani 1 1 d .
O8 O 0.6615(11) -0.1315(4) 0.6914(6) 0.034(2) Uani 1 1 d .
O9 O 0.6720(14) -0.0953(4) 0.5098(7) 0.050(3) Uani 1 1 d .
O10 O 0.483(3) -0.1428(9) 0.3918(11) 0.168(10) Uani 1 1 d .
O11 O 0.7397(18) -0.0858(8) 0.3516(9) 0.091(5) Uani 1 1 d .
O12 O 0.4849(18) -0.0345(8) 0.4032(8) 0.100(5) Uani 1 1 d .
O13 O 0.7190(14) 0.1405(4) 0.6258(7) 0.045(3) Uani 1 1 d .
N1 N 0.9715(13) -0.0464(5) 0.6347(8) 0.035(3) Uani 1 1 d .
N2 N 1.3402(14) -0.0547(6) 0.6249(8) 0.039(3) Uani 1 1 d .
N3 N 1.0135(13) 0.0375(5) 0.4225(7) 0.030(2) Uani 1 1 d .
N4 N 0.8829(14) 0.0737(5) 0.3773(8) 0.034(3) Uani 1 1 d .
N5 N 0.7858(13) 0.0451(5) 0.5099(7) 0.027(2) Uani 1 1 d .
N6 N 0.6839(14) 0.0355(5) 0.5830(7) 0.029(2) Uani 1 1 d .
N7 N 0.5988(12) 0.1292(4) 0.3050(7) 0.028(2) Uani 1 1 d .
N8 N 0.3036(15) 0.1589(5) 0.4007(8) 0.039(3) Uani 1 1 d .
N9 N 0.6204(14) 0.0042(5) 0.7477(7) 0.034(3) Uani 1 1 d .
N10 N 0.5114(15) 0.0924(6) 0.8756(8) 0.048(3) Uani 1 1 d .
N11 N 1.0663(13) 0.0762(5) 0.1977(7) 0.029(2) Uani 1 1 d .
N12 N 1.3600(15) 0.0424(5) 0.1019(7) 0.037(3) Uani 1 1 d .
N13 N 0.7981(12) 0.1403(5) 0.1298(7) 0.027(2) Uani 1 1 d .
N14 N 0.6694(13) 0.1774(5) 0.0864(7) 0.030(2) Uani 1 1 d .
N15 N 0.9010(13) 0.1700(4) 0.0035(6) 0.024(2) Uani 1 1 d .
N16 N 1.0058(12) 0.1810(4) -0.0725(7) 0.026(2) Uani 1 1 d .
N17 N 0.7203(13) 0.2659(5) -0.1233(7) 0.031(2) Uani 1 1 d .
N18 N 0.3544(13) 0.2727(5) -0.1192(7) 0.035(3) Uani 1 1 d .
N19 N 1.0684(12) 0.2130(5) -0.2379(7) 0.027(2) Uani 1 1 d .
N20 N 1.1789(18) 0.1272(6) -0.3659(8) 0.055(4) Uani 1 1 d .
C1 C 1.0773(19) -0.0813(7) 0.6939(10) 0.042(4) Uani 1 1 d .
H1 H 1.0245 -0.1044 0.7388 0.050 Uiso 1 1 calc R
C2 C 1.2603(18) -0.0845(6) 0.6912(10) 0.041(3) Uani 1 1 d .
H2 H 1.3280 -0.1074 0.7356 0.049 Uiso 1 1 calc R
C3 C 1.2390(17) -0.0214(6) 0.5652(10) 0.034(3) Uani 1 1 d .
H3 H 1.2921 0.0003 0.5191 0.041 Uiso 1 1 calc R
C4 C 1.0582(17) -0.0176(5) 0.5688(10) 0.034(3) Uani 1 1 d .
C5 C 0.9549(15) 0.0214(6) 0.5013(9) 0.026(3) Uani 1 1 d .
C6 C 0.7472(17) 0.0782(6) 0.4294(9) 0.028(3) Uani 1 1 d .
C7 C 0.5858(15) 0.1124(6) 0.3948(9) 0.028(3) Uani 1 1 d .
C8 C 0.4641(17) 0.1624(5) 0.2678(9) 0.033(3) Uani 1 1 d .
H8 H 0.4670 0.1755 0.2073 0.040 Uiso 1 1 calc R
C9 C 0.3175(17) 0.1787(6) 0.3151(9) 0.035(3) Uani 1 1 d .
H9 H 0.2279 0.2038 0.2866 0.042 Uiso 1 1 calc R
C10 C 0.4404(16) 0.1256(6) 0.4382(9) 0.034(3) Uani 1 1 d .
H10 H 0.4346 0.1108 0.4978 0.041 Uiso 1 1 calc R
C11 C 0.6794(16) 0.0854(5) 0.6404(9) 0.030(3) Uani 1 1 d .
C12 C 0.6161(15) 0.0649(5) 0.7292(8) 0.025(3) Uani 1 1 d .
C13 C 0.5566(17) 0.1080(6) 0.7911(10) 0.042(3) Uani 1 1 d .
H13 H 0.5472 0.1503 0.7734 0.050 Uiso 1 1 calc R
C14 C 0.5239(19) 0.0307(7) 0.8945(10) 0.048(4) Uani 1 1 d .
H14 H 0.4938 0.0164 0.9515 0.057 Uiso 1 1 calc R
C15 C 0.5809(19) -0.0134(7) 0.8316(10) 0.043(4) Uani 1 1 d .
H15 H 0.5915 -0.0559 0.8484 0.051 Uiso 1 1 calc R
C16 C 1.1889(17) 0.0352(6) 0.2355(9) 0.037(3) Uani 1 1 d .
H16 H 1.1785 0.0189 0.2939 0.044 Uiso 1 1 calc R
C17 C 1.3318(17) 0.0177(7) 0.1852(11) 0.046(4) Uani 1 1 d .
H17 H 1.4117 -0.0124 0.2101 0.055 Uiso 1 1 calc R
C18 C 1.2403(17) 0.0832(6) 0.0661(9) 0.033(3) Uani 1 1 d .
H18 H 1.2552 0.1014 0.0092 0.039 Uiso 1 1 calc R
C19 C 1.0876(15) 0.0994(6) 0.1143(8) 0.028(3) Uani 1 1 d .
C20 C 0.9376(16) 0.1367(5) 0.0801(9) 0.029(3) Uani 1 1 d .
C21 C 0.7356(15) 0.1953(6) 0.0079(8) 0.027(3) Uani 1 1 d .
C22 C 0.6348(16) 0.2346(5) -0.0572(8) 0.025(3) Uani 1 1 d .
C23 C 0.6184(18) 0.2991(6) -0.1840(10) 0.040(3) Uani 1 1 d .
H23 H 0.6715 0.3196 -0.2312 0.048 Uiso 1 1 calc R
C24 C 0.4385(19) 0.3041(7) -0.1798(10) 0.046(4) Uani 1 1 d .
H24 H 0.3741 0.3306 -0.2210 0.055 Uiso 1 1 calc R
C25 C 0.4537(16) 0.2392(6) -0.0564(8) 0.029(3) Uani 1 1 d .
H25 H 0.3974 0.2183 -0.0107 0.035 Uiso 1 1 calc R
C26 C 1.0084(15) 0.1321(6) -0.1290(9) 0.027(3) Uani 1 1 d .
C27 C 1.0729(15) 0.1517(6) -0.2197(9) 0.029(3) Uani 1 1 d .
C28 C 1.1271(17) 0.1096(7) -0.2826(10) 0.041(3) Uani 1 1 d .
H28 H 1.1287 0.0667 -0.2678 0.049 Uiso 1 1 calc R
C29 C 1.167(2) 0.1882(7) -0.3844(10) 0.053(4) Uani 1 1 d .
H29 H 1.1941 0.2026 -0.4417 0.063 Uiso 1 1 calc R
C30 C 1.1135(19) 0.2313(7) -0.3208(10) 0.044(4) Uani 1 1 d .
H30 H 1.1089 0.2742 -0.3359 0.052 Uiso 1 1 calc R
O14 O 0.763(2) 0.9322(5) 0.0707(8) 0.088(4) Uani 1 1 d .
O15 O 0.421(2) 0.8990(6) 0.0089(9) 0.096(5) Uani 1 1 d .
O16 O 0.4297(18) 0.7860(6) 0.6184(12) 0.109(6) Uani 1 1 d .
O17 O 0.050(2) 0.9548(6) 0.9517(10) 0.114(6) Uani 1 1 d .
O18 O 0.947(2) 0.8032(7) 0.5360(10) 0.122(6) Uani 1 1 d .
O19 O 0.8977(15) 0.2276(7) 0.3140(9) 0.093(5) Uani 1 1 d .
O20 O 0.5796(14) 0.3205(5) 0.1393(8) 0.060(3) Uani 1 1 d .
O21 O 0.9005(17) 0.3873(6) 0.6591(9) 0.078(4) Uani 1 1 d .
O22 O 0.302(4) 0.7663(16) 0.444(2) 0.259(14) Uiso 1 1 d .

loop_
_atom_site_aniso_label
_atom_site_aniso_U_11
_atom_site_aniso_U_22
_atom_site_aniso_U_33
_atom_site_aniso_U_23
_atom_site_aniso_U_13
_atom_site_aniso_U_12
Cu1 0.0374(8) 0.0216(7) 0.0203(9) 0.0024(6) 0.0013(7) -0.0002(6)
Cu2 0.0310(7) 0.0406(8) 0.0206(8) 0.0104(7) 0.0024(6) 0.0077(6)
Cu3 0.0332(8) 0.0254(7) 0.0213(9) 0.0037(7) 0.0016(7) 0.0006(6)
S1 0.0356(16) 0.0292(16) 0.030(2) -0.0019(14) -0.0026(16) 0.0001(13)
S2 0.054(2) 0.060(2) 0.033(2) -0.0047(19) 0.001(2) -0.0189(19)
O1 0.068(6) 0.037(5) 0.020(5) -0.004(4) -0.013(5) 0.004(4)
O2 0.058(6) 0.034(5) 0.049(7) -0.015(5) -0.003(5) 0.001(4)
O3 0.040(5) 0.075(7) 0.053(7) 0.008(6) 0.006(5) -0.007(5)
O4 0.048(5) 0.048(6) 0.042(6) 0.005(5) 0.003(5) 0.017(4)
O5 0.064(6) 0.027(5) 0.045(7) 0.012(4) -0.011(5) -0.009(4)
O6 0.063(6) 0.022(5) 0.041(6) -0.001(4) 0.017(5) -0.004(4)
O7 0.066(6) 0.041(5) 0.038(6) -0.004(5) 0.006(5) -0.001(5)
O8 0.041(5) 0.036(5) 0.025(6) 0.014(4) -0.006(4) 0.001(4)
O9 0.071(7) 0.046(6) 0.033(6) 0.008(5) -0.004(5) 0.000(5)
O10 0.24(2) 0.168(17) 0.083(12) 0.014(12) -0.040(14) -0.160(17)
O11 0.082(8) 0.133(12) 0.061(9) 0.032(8) 0.033(7) 0.026(8)
O12 0.093(9) 0.161(14) 0.043(8) 0.009(9) -0.011(7) 0.077(10)
O13 0.067(6) 0.034(5) 0.035(7) 0.005(4) -0.004(5) -0.007(5)
N1 0.035(6) 0.027(6) 0.042(7) 0.010(6) -0.001(5) 0.003(5)
N2 0.039(6) 0.051(7) 0.028(7) 0.015(6) 0.008(5) 0.011(6)
N3 0.030(5) 0.035(6) 0.024(7) 0.005(5) -0.003(5) 0.005(4)
N4 0.037(6) 0.035(6) 0.029(7) -0.002(5) 0.002(6) 0.005(5)
N5 0.026(5) 0.032(5) 0.023(6) 0.014(5) -0.003(5) 0.000(4)
N6 0.049(6) 0.031(6) 0.006(5) 0.009(4) 0.001(5) -0.005(5)
N7 0.031(5) 0.034(5) 0.018(6) 0.006(5) 0.007(5) 0.008(4)
N8 0.040(6) 0.050(7) 0.027(7) 0.005(5) 0.011(6) 0.020(5)
N9 0.043(6) 0.042(7) 0.019(7) 0.007(5) 0.007(5) 0.002(5)
N10 0.060(8) 0.048(7) 0.034(8) 0.004(6) 0.004(7) 0.007(6)
N11 0.034(5) 0.035(6) 0.019(6) 0.008(5) 0.002(5) 0.009(4)
N12 0.045(6) 0.051(7) 0.017(6) 0.007(5) 0.005(5) 0.009(5)
N13 0.027(5) 0.037(6) 0.018(6) -0.001(5) 0.001(5) 0.005(4)
N14 0.036(6) 0.035(5) 0.020(6) 0.003(5) 0.006(5) 0.004(5)
N15 0.036(6) 0.026(5) 0.008(6) 0.002(4) 0.000(5) -0.001(4)
N16 0.034(5) 0.028(5) 0.016(6) -0.002(4) -0.005(5) 0.004(4)
N17 0.035(5) 0.036(6) 0.022(6) 0.006(5) -0.001(5) 0.007(5)
N18 0.044(6) 0.032(6) 0.026(7) 0.007(5) -0.007(5) -0.002(5)
N19 0.033(5) 0.028(6) 0.022(6) 0.004(4) 0.003(5) 0.000(4)
N20 0.080(9) 0.061(8) 0.028(8) -0.002(6) 0.027(7) 0.013(7)
C1 0.053(9) 0.043(8) 0.027(9) 0.011(7) -0.006(7) -0.005(7)
C2 0.046(8) 0.039(7) 0.035(9) 0.003(7) -0.014(7) 0.010(6)
C3 0.037(7) 0.023(6) 0.044(10) 0.010(6) 0.012(7) 0.007(5)
C4 0.039(7) 0.019(6) 0.039(9) 0.004(6) -0.021(7) 0.000(5)
C5 0.037(7) 0.024(6) 0.017(7) 0.010(5) -0.007(6) -0.002(5)
C6 0.042(7) 0.032(7) 0.010(7) 0.014(5) 0.001(6) 0.002(5)
C7 0.029(6) 0.033(7) 0.022(7) 0.007(5) -0.004(6) 0.000(5)
C8 0.045(8) 0.029(7) 0.024(8) 0.000(5) -0.005(6) 0.008(6)
C9 0.035(7) 0.042(7) 0.028(9) 0.004(6) -0.005(7) 0.007(6)
C10 0.041(7) 0.044(7) 0.018(7) 0.008(6) 0.001(6) 0.009(6)
C11 0.038(7) 0.023(7) 0.030(8) 0.002(6) 0.004(6) -0.002(5)
C12 0.032(6) 0.026(6) 0.016(7) 0.004(5) 0.006(6) 0.004(5)
C13 0.051(8) 0.036(7) 0.037(9) 0.016(7) -0.008(7) 0.004(6)
C14 0.055(9) 0.057(10) 0.033(9) 0.016(7) 0.015(8) 0.014(7)
C15 0.059(9) 0.038(7) 0.035(9) 0.014(7) 0.023(8) 0.005(6)
C16 0.046(7) 0.042(7) 0.024(8) 0.014(6) 0.010(6) 0.012(6)
C17 0.036(7) 0.047(8) 0.052(11) 0.000(8) -0.006(7) 0.023(7)
C18 0.047(7) 0.039(7) 0.012(7) 0.005(6) 0.003(6) 0.003(6)
C19 0.035(6) 0.028(6) 0.019(7) 0.002(6) -0.003(5) 0.007(6)
C20 0.034(7) 0.017(6) 0.033(9) -0.002(6) -0.012(6) -0.002(5)
C21 0.028(6) 0.033(6) 0.021(8) 0.001(5) 0.001(6) -0.002(5)
C22 0.039(7) 0.024(6) 0.014(7) 0.003(5) 0.004(6) -0.003(5)
C23 0.048(8) 0.033(7) 0.037(9) 0.016(7) -0.006(7) -0.003(6)
C24 0.057(9) 0.042(8) 0.037(9) 0.015(7) -0.012(8) -0.007(7)
C25 0.042(7) 0.030(6) 0.013(7) 0.006(5) 0.000(6) 0.002(5)
C26 0.023(6) 0.034(8) 0.023(8) -0.002(6) -0.001(6) 0.000(5)
C27 0.025(6) 0.041(7) 0.021(8) 0.000(6) -0.005(6) 0.004(5)
C28 0.048(8) 0.036(7) 0.039(10) -0.011(7) 0.004(7) -0.002(6)
C29 0.088(12) 0.056(10) 0.016(8) 0.007(7) 0.020(8) 0.006(8)
C30 0.057(9) 0.049(8) 0.028(9) 0.008(7) 0.020(8) 0.010(7)
O14 0.149(12) 0.057(7) 0.058(8) 0.005(6) 0.014(8) 0.035(7)
O15 0.154(14) 0.087(9) 0.051(8) 0.018(7) 0.029(9) -0.008(9)
O16 0.090(9) 0.057(8) 0.171(16) -0.027(9) -0.056(10) -0.003(7)
O17 0.184(15) 0.048(7) 0.101(12) -0.002(8) -0.047(11) -0.008(9)
O18 0.192(17) 0.109(11) 0.064(10) -0.020(9) -0.004(10) 0.051(12)
O19 0.056(7) 0.128(11) 0.090(11) 0.047(9) -0.019(7) -0.019(7)
O20 0.067(7) 0.055(6) 0.055(8) -0.019(5) -0.013(6) 0.003(5)
O21 0.080(8) 0.087(9) 0.066(9) 0.027(7) -0.009(7) -0.019(7)

loop_
_atom_type_symbol
_atom_type_description
_atom_type_scat_dispersion_real
_atom_type_scat_dispersion_imag
_atom_type_scat_source
C C 0.0033 0.0016 'International Tables Vol C Tables 4.2.6.8 and 6.1.1.4'
H H 0.0000 0.0000 'International Tables Vol C Tables 4.2.6.8 and 6.1.1.4'
N N 0.0061 0.0033 'International Tables Vol C Tables 4.2.6.8 and 6.1.1.4'
O O 0.0106 0.0060 'International Tables Vol C Tables 4.2.6.8 and 6.1.1.4'
S S 0.1246 0.1234 'International Tables Vol C Tables 4.2.6.8 and 6.1.1.4'
Cu Cu 0.3201 1.2651 'International Tables Vol C Tables 4.2.6.8 and 6.1.1.4'

loop_
_geom_angle_atom_site_label_1
_geom_angle_atom_site_label_2
_geom_angle_atom_site_label_3
_geom_angle
_geom_angle_site_symmetry_3
N16 Cu1 O5 171.4(4) .
N16 Cu1 O1 96.2(4) .
O5 Cu1 O1 88.6(4) .
N16 Cu1 N19 79.4(4) .
O5 Cu1 N19 96.8(4) .
O1 Cu1 N19 171.2(4) .
N16 Cu1 N17 82.9(4) .
O5 Cu1 N17 90.1(4) .
O1 Cu1 N17 88.0(4) .
N19 Cu1 N17 98.9(4) .
N16 Cu1 N18 101.2(4) 1_655
O5 Cu1 N18 85.6(4) 1_655
O1 Cu1 N18 93.1(4) 1_655
N19 Cu1 N18 80.4(4) 1_655
N17 Cu1 N18 175.6(4) 1_655
N4 Cu2 N13 170.8(5) .
N4 Cu2 N11 100.1(4) .
N13 Cu2 N11 79.1(4) .
N4 Cu2 N7 80.9(4) .
N13 Cu2 N7 99.5(4) .
N11 Cu2 N7 177.2(4) .
N4 Cu2 O7 87.9(4) .
N13 Cu2 O7 101.2(4) .
N11 Cu2 O7 87.1(4) .
N7 Cu2 O7 95.6(4) .
O8 Cu3 N6 169.8(4) .
O8 Cu3 O9 90.8(4) .
N6 Cu3 O9 96.1(4) .
O8 Cu3 N9 96.1(4) .
N6 Cu3 N9 77.5(4) .
O9 Cu3 N9 172.0(4) .
O8 Cu3 N1 92.7(4) .
N6 Cu3 N1 80.4(4) .
O9 Cu3 N1 85.6(4) .
N9 Cu3 N1 97.9(4) .
O8 Cu3 N2 88.7(4) 1_455
N6 Cu3 N2 98.1(4) 1_455
O9 Cu3 N2 95.1(4) 1_455
N9 Cu3 N2 81.2(4) 1_455
N1 Cu3 N2 178.4(5) 1_455
O3 S1 O4 112.0(6) .
O3 S1 O2 107.7(6) .
O4 S1 O2 110.0(6) .
O3 S1 O1 107.7(6) .
O4 S1 O1 111.4(6) .
O2 S1 O1 107.8(6) .
O10 S2 O12 107.1(12) .
O10 S2 O11 111.7(12) .
O12 S2 O11 108.9(9) .
O10 S2 O9 110.3(8) .
O12 S2 O9 109.8(7) .
O11 S2 O9 109.0(7) .
S1 O1 Cu1 141.7(6) .
S2 O9 Cu3 139.3(7) .
C1 N1 C4 114.2(11) .
C1 N1 Cu3 122.1(9) .
C4 N1 Cu3 122.6(8) .
C3 N2 C2 117.5(11) .
C3 N2 Cu3 122.4(9) 1_655
C2 N2 Cu3 119.6(9) 1_655
C5 N3 N4 106.9(10) .
C6 N4 N3 108.7(10) .
C6 N4 Cu2 114.6(8) .
N3 N4 Cu2 134.8(8) .
N6 N5 C6 130.0(10) .
N6 N5 C5 126.1(10) .
C6 N5 C5 103.9(10) .
C11 N6 N5 114.3(10) .
C11 N6 Cu3 120.1(8) .
N5 N6 Cu3 118.9(8) .
C8 N7 C7 115.1(10) .
C8 N7 Cu2 130.6(9) .
C7 N7 Cu2 114.3(7) .
C10 N8 C9 116.0(11) .
C12 N9 C15 117.3(11) .
C12 N9 Cu3 112.3(8) .
C15 N9 Cu3 129.8(9) .
C14 N10 C13 114.1(13) .
C19 N11 C16 118.8(10) .
C19 N11 Cu2 115.2(8) .
C16 N11 Cu2 125.7(8) .
C18 N12 C17 117.1(11) .
C20 N13 N14 110.0(10) .
C20 N13 Cu2 115.0(8) .
N14 N13 Cu2 134.6(8) .
C21 N14 N13 105.3(9) .
C20 N15 C21 107.3(10) .
C20 N15 N16 130.4(10) .
C21 N15 N16 122.3(10) .
C26 N16 N15 113.2(9) .
C26 N16 Cu1 120.5(9) .
N15 N16 Cu1 119.7(7) .
C23 N17 C22 116.5(11) .
C23 N17 Cu1 123.5(9) .
C22 N17 Cu1 119.8(8) .
C24 N18 C25 117.2(11) .
C24 N18 Cu1 125.0(9) 1_455
C25 N18 Cu1 117.7(8) 1_455
C27 N19 C30 117.4(11) .
C27 N19 Cu1 110.5(8) .
C30 N19 Cu1 131.1(9) .
C29 N20 C28 115.5(12) .
N1 C1 C2 123.2(13) .
N2 C2 C1 120.2(12) .
N2 C3 C4 122.2(13) .
N1 C4 C3 122.5(12) .
N1 C4 C5 118.3(11) .
C3 C4 C5 119.1(12) .
N3 C5 N5 111.1(10) .
N3 C5 C4 122.8(11) .
N5 C5 C4 126.0(12) .
N4 C6 N5 109.5(11) .
N4 C6 C7 119.5(11) .
N5 C6 C7 131.0(11) .
C10 C7 N7 121.5(11) .
C10 C7 C6 128.7(12) .
N7 C7 C6 109.8(10) .
N7 C8 C9 122.9(13) .
N8 C9 C8 120.9(12) .
N8 C10 C7 123.4(12) .
O13 C11 N6 127.8(12) .
O13 C11 C12 122.0(11) .
N6 C11 C12 110.2(10) .
N9 C12 C13 120.7(12) .
N9 C12 C11 117.5(10) .
C13 C12 C11 121.7(11) .
N10 C13 C12 124.0(12) .
N10 C14 C15 122.2(14) .
N9 C15 C14 121.4(13) .
N11 C16 C17 118.8(12) .
N12 C17 C16 123.5(12) .
N12 C18 C19 120.4(11) .
N11 C19 C20 111.9(11) .
N11 C19 C18 121.2(11) .
C20 C19 C18 126.8(11) .
N13 C20 N15 108.1(10) .
N13 C20 C19 118.5(11) .
N15 C20 C19 133.4(12) .
N14 C21 N15 109.3(10) .
N14 C21 C22 121.2(11) .
N15 C21 C22 129.4(11) .
C25 C22 N17 119.6(11) .
C25 C22 C21 120.8(11) .
N17 C22 C21 119.5(11) .
N17 C23 C24 122.3(13) .
N18 C24 C23 121.7(13) .
N18 C25 C22 122.3(11) .
O6 C26 N16 129.4(12) .
O6 C26 C27 119.7(11) .
N16 C26 C27 110.9(10) .
N19 C27 C28 120.4(13) .
N19 C27 C26 116.3(11) .
C28 C27 C26 123.3(12) .
N20 C28 C27 123.3(13) .
N20 C29 C30 121.6(13) .
N19 C30 C29 121.7(13) .

loop_
_geom_bond_atom_site_label_1
_geom_bond_atom_site_label_2
_geom_bond_distance
_geom_bond_site_symmetry_2
Cu1 N16 1.923(10) .
Cu1 O5 1.977(9) .
Cu1 O1 2.003(9) .
Cu1 N19 2.123(10) .
Cu1 N17 2.355(10) .
Cu1 N18 2.421(11) 1_655
Cu2 N4 1.933(11) .
Cu2 N13 1.969(10) .
Cu2 N11 2.059(10) .
Cu2 N7 2.059(9) .
Cu2 O7 2.187(9) .
Cu3 O8 1.899(8) .
Cu3 N6 1.986(10) .
Cu3 O9 1.989(10) .
Cu3 N9 2.128(11) .
Cu3 N1 2.370(10) .
Cu3 N2 2.378(11) 1_455
S1 O3 1.451(10) .
S1 O4 1.456(9) .
S1 O2 1.464(10) .
S1 O1 1.480(10) .
S2 O10 1.406(14) .
S2 O12 1.438(13) .
S2 O11 1.480(13) .
S2 O9 1.487(10) .
O6 C26 1.224(14) .
O13 C11 1.223(14) .
N1 C1 1.349(16) .
N1 C4 1.350(17) .
N2 C3 1.317(16) .
N2 C2 1.336(17) .
N2 Cu3 2.378(11) 1_655
N3 C5 1.311(15) .
N3 N4 1.372(14) .
N4 C6 1.323(16) .
N5 N6 1.377(14) .
N5 C6 1.380(14) .
N5 C5 1.383(15) .
N6 C11 1.347(16) .
N7 C8 1.314(15) .
N7 C7 1.371(15) .
N8 C10 1.330(16) .
N8 C9 1.331(17) .
N9 C12 1.307(15) .
N9 C15 1.337(16) .
N10 C14 1.332(19) .
N10 C13 1.348(18) .
N11 C19 1.337(15) .
N11 C16 1.350(15) .
N12 C18 1.323(15) .
N12 C17 1.356(18) .
N13 C20 1.324(15) .
N13 N14 1.364(13) .
N14 C21 1.340(15) .
N15 C20 1.332(15) .
N15 C21 1.360(15) .
N15 N16 1.432(14) .
N16 C26 1.323(15) .
N17 C23 1.327(15) .
N17 C22 1.371(15) .
N18 C24 1.307(17) .
N18 C25 1.341(15) .
N18 Cu1 2.421(11) 1_455
N19 C27 1.318(15) .
N19 C30 1.341(16) .
N20 C29 1.315(19) .
N20 C28 1.359(18) .
C1 C2 1.38(2) .
C3 C4 1.368(18) .
C4 C5 1.461(16) .
C6 C7 1.468(17) .
C7 C10 1.337(17) .
C8 C9 1.390(17) .
C11 C12 1.480(16) .
C12 C13 1.381(18) .
C14 C15 1.40(2) .
C16 C17 1.398(18) .
C18 C19 1.436(17) .
C19 C20 1.433(16) .
C21 C22 1.435(16) .
C22 C25 1.368(17) .
C23 C24 1.364(19) .
C26 C27 1.504(17) .
C27 C28 1.364(18) .
C29 C30 1.381(19) .
